data_7233311
loop_
_publ_author_name
'Hua, Jiawei'
'Fang, Zheng'
'Xu, Jia'
'Bian, Mixue'
'Liu, ChengKou'
'He, Wei'
'Zhu, Ning'
'Yang, Zhao'
'Guo, Kai'

_publ_section_title
;
 Electrochemical oxidative cyclization of activated alkynes with
 diselenides or disulfides: access to functionalized coumarins or
 quinolinones
;
_journal_issue 17
_journal_name_full 'Green Chemistry'
_journal_page_first 4706
_journal_paper_doi 10.1039/C9GC02131K
_journal_volume 21
_journal_year 2019
_chemical_formula_sum 'C23 H16 O3 Se'
_chemical_formula_weight 419.32
_space_group_crystal_system monoclinic
_space_group_IT_number 14
_space_group_name_Hall '-P 2ybc'
_space_group_name_H-M_alt 'P 1 21/c 1'
_symmetry_space_group_name_Hall '-P 2ybc'
_symmetry_space_group_name_H-M 'P 1 21/c 1'
_atom_sites_solution_hydrogens geom
_audit_creation_method SHELXL-2018/3
_audit_update_record
;
2019-06-22 deposited with the CCDC.    2019-08-01 downloaded from the CCDC.
;
_cell_angle_alpha 90
_cell_angle_beta 103.315(3)
_cell_angle_gamma 90
_cell_formula_units_Z 4
_cell_length_a 7.9403(7)
_cell_length_b 17.1323(14)
_cell_length_c 14.1867(12)
_cell_measurement_reflns_used 9988
_cell_measurement_temperature 193(2)
_cell_measurement_theta_max 53.89
_cell_measurement_theta_min 3.58
_cell_volume 1878.0(3)
_computing_structure_refinement 'SHELXL-2018/3 (Sheldrick, 2018)'
_computing_structure_solution 'SHELXT 2014/5 (Sheldrick, 2014)'
_diffrn_ambient_temperature 193(2)
_diffrn_measured_fraction_theta_full 0.991
_diffrn_measured_fraction_theta_max 0.991
_diffrn_measurement_device_type 'Bruker D8 Venture'
_diffrn_measurement_method '\f and \w scans'
_diffrn_radiation_type GaK\a
_diffrn_radiation_wavelength 1.34139
_diffrn_reflns_av_R_equivalents 0.0589
_diffrn_reflns_av_unetI/netI 0.0451
_diffrn_reflns_Laue_measured_fraction_full 0.991
_diffrn_reflns_Laue_measured_fraction_max 0.991
_diffrn_reflns_limit_h_max 9
_diffrn_reflns_limit_h_min -9
_diffrn_reflns_limit_k_max 18
_diffrn_reflns_limit_k_min -20
_diffrn_reflns_limit_l_max 15
_diffrn_reflns_limit_l_min -17
_diffrn_reflns_number 13163
_diffrn_reflns_point_group_measured_fraction_full 0.991
_diffrn_reflns_point_group_measured_fraction_max 0.991
_diffrn_reflns_theta_full 53.594
_diffrn_reflns_theta_max 53.894
_diffrn_reflns_theta_min 3.577
_exptl_absorpt_coefficient_mu 1.890
_exptl_crystal_density_diffrn 1.483
_exptl_crystal_description BLOCK
_exptl_crystal_F_000 848
_exptl_crystal_size_max 0.180
_exptl_crystal_size_mid 0.160
_exptl_crystal_size_min 0.110
_refine_diff_density_max 0.596
_refine_diff_density_min -0.437
_refine_diff_density_rms 0.071
_refine_ls_extinction_method none
_refine_ls_goodness_of_fit_ref 1.173
_refine_ls_hydrogen_treatment constr
_refine_ls_matrix_type full
_refine_ls_number_parameters 245
_refine_ls_number_reflns 3414
_refine_ls_number_restraints 0
_refine_ls_restrained_S_all 1.173
_refine_ls_R_factor_all 0.0406
_refine_ls_R_factor_gt 0.0383
_refine_ls_shift/su_max 0.000
_refine_ls_shift/su_mean 0.000
_refine_ls_structure_factor_coef Fsqd
_refine_ls_weighting_details 'w=1/[\s^2^(Fo^2^)+(0.0321P)^2^+1.8319P] where P=(Fo^2^+2Fc^2^)/3'
_refine_ls_weighting_scheme calc
_refine_ls_wR_factor_gt 0.1009
_refine_ls_wR_factor_ref 0.1020
_reflns_Friedel_coverage 0.000
_reflns_number_gt 3226
_reflns_number_total 3414
_reflns_threshold_expression 'I > 2\s(I)'
_cod_data_source_file c9gc02131k2.cif
_cod_data_source_block 20190529ZNZ4736_0m_a
_cod_depositor_comments 'Adding full bibliography for 7233311.cif.'
_cod_database_code 7233311
_shelx_shelxl_version_number 2018/3
_shelx_space_group_comment
;
The symmetry employed for this shelxl refinement is uniquely defined
by the following loop, which should always be used as a source of
symmetry information in preference to the above space-group names.
They are only intended as comments.
;
_shelx_estimated_absorpt_t_min 0.727
_shelx_estimated_absorpt_t_max 0.819

loop_
_space_group_symop_operation_xyz
'x, y, z'
'-x, y+1/2, -z+1/2'
'-x, -y, -z'
'x, -y-1/2, z-1/2'

loop_
_atom_site_label
_atom_site_type_symbol
_atom_site_fract_x
_atom_site_fract_y
_atom_site_fract_z
_atom_site_U_iso_or_equiv
_atom_site_adp_type
_atom_site_occupancy
_atom_site_site_symmetry_order
_atom_site_calc_flag
_atom_site_refinement_flags_posn
_atom_site_refinement_flags_adp
Se1 Se 0.21529(4) 0.84144(2) 0.36609(2) 0.03507(13) Uani 1 1 d . .
O2 O 0.4169(2) 0.69358(11) 0.59572(13) 0.0323(4) Uani 1 1 d . .
O3 O 0.4305(3) 0.82018(11) 0.57645(14) 0.0370(5) Uani 1 1 d . .
O1 O 0.2918(3) 0.33547(12) 0.51939(17) 0.0493(6) Uani 1 1 d . .
C14 C 0.0946(3) 0.66732(14) 0.30946(18) 0.0249(5) Uani 1 1 d . .
C17 C 0.3786(3) 0.75937(15) 0.53950(19) 0.0295(6) Uani 1 1 d . .
C16 C 0.2744(3) 0.74876(15) 0.44032(18) 0.0274(5) Uani 1 1 d . .
C18 C 0.4438(3) 0.88073(16) 0.37288(18) 0.0293(5) Uani 1 1 d . .
C19 C 0.4718(4) 0.95972(16) 0.3857(2) 0.0345(6) Uani 1 1 d . .
H19 H 0.381439 0.992949 0.395360 0.041 Uiso 1 1 calc R U
C15 C 0.2130(3) 0.67803(15) 0.40684(18) 0.0253(5) Uani 1 1 d . .
C4 C 0.2080(3) 0.53426(15) 0.44047(18) 0.0287(5) Uani 1 1 d . .
H4 H 0.135718 0.525500 0.378016 0.034 Uiso 1 1 calc R U
C3 C 0.2617(3) 0.47128(16) 0.50103(19) 0.0311(6) Uani 1 1 d . .
C6 C 0.3617(3) 0.62123(16) 0.56202(18) 0.0279(5) Uani 1 1 d . .
C5 C 0.2576(3) 0.61023(15) 0.46913(18) 0.0257(5) Uani 1 1 d . .
C9 C -0.0824(4) 0.66702(18) 0.3020(2) 0.0368(6) Uani 1 1 d . .
H9 H -0.126379 0.674309 0.358195 0.044 Uiso 1 1 calc R U
C8 C 0.3646(4) 0.48506(17) 0.5943(2) 0.0349(6) Uani 1 1 d . .
H8 H 0.400708 0.442360 0.636897 0.042 Uiso 1 1 calc R U
C2 C 0.2204(4) 0.38900(16) 0.4695(2) 0.0363(6) Uani 1 1 d . .
C13 C 0.1578(4) 0.65660(17) 0.2272(2) 0.0366(6) Uani 1 1 d . .
H13 H 0.278997 0.656940 0.231557 0.044 Uiso 1 1 calc R U
C23 C 0.5756(4) 0.83221(15) 0.3596(2) 0.0330(6) Uani 1 1 d . .
H23 H 0.555797 0.777777 0.350194 0.040 Uiso 1 1 calc R U
C11 C -0.1329(4) 0.64512(18) 0.1313(2) 0.0400(7) Uani 1 1 d . .
H11 H -0.210687 0.637366 0.070244 0.048 Uiso 1 1 calc R U
C21 C 0.7652(4) 0.94250(19) 0.3718(2) 0.0414(7) Uani 1 1 d . .
H21 H 0.875381 0.963852 0.371231 0.050 Uiso 1 1 calc R U
C7 C 0.4133(4) 0.55941(17) 0.62460(19) 0.0344(6) Uani 1 1 d . .
H7 H 0.481890 0.568343 0.687963 0.041 Uiso 1 1 calc R U
C12 C 0.0427(4) 0.64533(18) 0.1382(2) 0.0398(7) Uani 1 1 d . .
H12 H 0.085829 0.637721 0.081706 0.048 Uiso 1 1 calc R U
C22 C 0.7363(4) 0.86340(19) 0.3601(2) 0.0392(7) Uani 1 1 d . .
H22 H 0.827686 0.830031 0.352262 0.047 Uiso 1 1 calc R U
C20 C 0.6324(4) 0.99032(17) 0.3845(2) 0.0413(7) Uani 1 1 d . .
H20 H 0.651559 1.044912 0.392427 0.050 Uiso 1 1 calc R U
C1 C 0.0917(5) 0.37412(19) 0.3758(2) 0.0509(8) Uani 1 1 d . .
H1A H 0.140547 0.390864 0.321623 0.076 Uiso 1 1 calc R U
H1B H -0.014508 0.403534 0.374841 0.076 Uiso 1 1 calc R U
H1C H 0.065060 0.318239 0.369707 0.076 Uiso 1 1 calc R U
C10 C -0.1955(4) 0.6562(2) 0.2129(2) 0.0459(8) Uani 1 1 d . .
H10 H -0.316779 0.656323 0.208199 0.055 Uiso 1 1 calc R U

loop_
_atom_site_aniso_label
_atom_site_aniso_U_11
_atom_site_aniso_U_22
_atom_site_aniso_U_33
_atom_site_aniso_U_23
_atom_site_aniso_U_13
_atom_site_aniso_U_12
Se1 0.02623(19) 0.02698(19) 0.0473(2) 0.00729(12) -0.00113(13) 0.00104(11)
O2 0.0338(10) 0.0319(10) 0.0280(9) -0.0004(8) 0.0005(7) -0.0015(8)
O3 0.0353(11) 0.0302(10) 0.0416(11) -0.0066(9) 0.0009(8) -0.0040(8)
O1 0.0712(16) 0.0279(11) 0.0532(13) 0.0085(9) 0.0233(12) 0.0066(10)
C14 0.0250(12) 0.0198(12) 0.0286(13) 0.0009(9) 0.0034(10) 0.0007(9)
C17 0.0249(13) 0.0286(14) 0.0351(14) -0.0019(11) 0.0067(10) 0.0007(10)
C16 0.0237(12) 0.0259(13) 0.0321(13) 0.0018(10) 0.0052(10) 0.0019(10)
C18 0.0316(14) 0.0278(13) 0.0268(12) 0.0015(10) 0.0036(10) 0.0009(11)
C19 0.0416(16) 0.0271(14) 0.0372(14) -0.0039(11) 0.0141(12) 0.0005(12)
C15 0.0218(12) 0.0256(12) 0.0287(13) 0.0028(10) 0.0065(10) 0.0013(10)
C4 0.0286(13) 0.0302(14) 0.0277(12) 0.0012(10) 0.0073(10) -0.0002(11)
C3 0.0335(14) 0.0288(14) 0.0333(14) 0.0041(11) 0.0124(11) 0.0012(11)
C6 0.0262(13) 0.0300(14) 0.0280(12) -0.0014(10) 0.0070(10) 0.0008(10)
C5 0.0233(12) 0.0282(13) 0.0268(12) 0.0021(10) 0.0077(9) 0.0003(10)
C9 0.0282(14) 0.0506(18) 0.0313(14) 0.0028(12) 0.0064(11) 0.0001(12)
C8 0.0383(15) 0.0347(15) 0.0322(14) 0.0093(11) 0.0089(11) 0.0043(12)
C2 0.0452(16) 0.0285(14) 0.0413(15) 0.0045(12) 0.0225(13) 0.0005(12)
C13 0.0306(14) 0.0432(17) 0.0352(15) -0.0025(12) 0.0059(12) 0.0058(12)
C23 0.0351(15) 0.0218(13) 0.0416(15) 0.0029(11) 0.0078(12) 0.0014(11)
C11 0.0423(17) 0.0397(16) 0.0315(14) 0.0013(12) -0.0049(12) -0.0017(13)
C21 0.0392(16) 0.0427(18) 0.0442(16) 0.0013(13) 0.0138(13) -0.0096(13)
C7 0.0371(15) 0.0396(16) 0.0255(13) 0.0054(11) 0.0049(11) 0.0035(12)
C12 0.0481(18) 0.0411(17) 0.0290(14) -0.0041(12) 0.0064(12) 0.0062(14)
C22 0.0357(15) 0.0387(16) 0.0458(17) 0.0037(13) 0.0147(13) 0.0043(12)
C20 0.0527(18) 0.0287(15) 0.0454(17) -0.0067(12) 0.0173(14) -0.0133(13)
C1 0.067(2) 0.0328(17) 0.0518(19) -0.0051(14) 0.0114(16) -0.0098(15)
C10 0.0274(15) 0.064(2) 0.0415(17) 0.0060(15) -0.0018(12) -0.0033(14)

loop_
_atom_type_symbol
_atom_type_description
_atom_type_scat_dispersion_real
_atom_type_scat_dispersion_imag
_atom_type_scat_source
C C 0.0137 0.0067 'International Tables Vol C Tables 4.2.6.8 and 6.1.1.4'
H H 0.0000 0.0000 'International Tables Vol C Tables 4.2.6.8 and 6.1.1.4'
O O 0.0389 0.0241 'International Tables Vol C Tables 4.2.6.8 and 6.1.1.4'
Se Se -1.0833 0.8881 'International Tables Vol C Tables 4.2.6.8 and 6.1.1.4'

loop_
_geom_angle_atom_site_label_1
_geom_angle_atom_site_label_2
_geom_angle_atom_site_label_3
_geom_angle
C16 Se1 C18 98.93(11)
C6 O2 C17 122.1(2)
C13 C14 C9 119.5(2)
C13 C14 C15 121.6(2)
C9 C14 C15 118.9(2)
O3 C17 O2 116.9(2)
O3 C17 C16 126.0(2)
O2 C17 C16 117.0(2)
C15 C16 C17 121.7(2)
C15 C16 Se1 122.05(19)
C17 C16 Se1 116.05(18)
C19 C18 C23 120.3(3)
C19 C18 Se1 118.3(2)
C23 C18 Se1 121.3(2)
C18 C19 C20 119.5(3)
C18 C19 H19 120.3
C20 C19 H19 120.3
C16 C15 C5 119.0(2)
C16 C15 C14 122.4(2)
C5 C15 C14 118.6(2)
C3 C4 C5 121.4(2)
C3 C4 H4 119.3
C5 C4 H4 119.3
C4 C3 C8 118.9(3)
C4 C3 C2 122.4(2)
C8 C3 C2 118.7(2)
O2 C6 C7 116.6(2)
O2 C6 C5 121.7(2)
C7 C6 C5 121.7(2)
C4 C5 C6 117.9(2)
C4 C5 C15 123.8(2)
C6 C5 C15 118.3(2)
C10 C9 C14 120.3(3)
C10 C9 H9 119.9
C14 C9 H9 119.9
C7 C8 C3 120.8(2)
C7 C8 H8 119.6
C3 C8 H8 119.6
O1 C2 C3 119.8(3)
O1 C2 C1 121.2(3)
C3 C2 C1 118.9(2)
C14 C13 C12 119.6(3)
C14 C13 H13 120.2
C12 C13 H13 120.2
C22 C23 C18 119.6(3)
C22 C23 H23 120.2
C18 C23 H23 120.2
C12 C11 C10 119.8(3)
C12 C11 H11 120.1
C10 C11 H11 120.1
C22 C21 C20 119.3(3)
C22 C21 H21 120.4
C20 C21 H21 120.4
C8 C7 C6 119.3(2)
C8 C7 H7 120.3
C6 C7 H7 120.3
C11 C12 C13 120.6(3)
C11 C12 H12 119.7
C13 C12 H12 119.7
C21 C22 C23 120.6(3)
C21 C22 H22 119.7
C23 C22 H22 119.7
C21 C20 C19 120.8(3)
C21 C20 H20 119.6
C19 C20 H20 119.6
C2 C1 H1A 109.5
C2 C1 H1B 109.5
H1A C1 H1B 109.5
C2 C1 H1C 109.5
H1A C1 H1C 109.5
H1B C1 H1C 109.5
C11 C10 C9 120.2(3)
C11 C10 H10 119.9
C9 C10 H10 119.9

loop_
_geom_bond_atom_site_label_1
_geom_bond_atom_site_label_2
_geom_bond_distance
Se1 C16 1.903(3)
Se1 C18 1.916(3)
O2 C6 1.364(3)
O2 C17 1.374(3)
O3 C17 1.196(3)
O1 C2 1.216(4)
C14 C13 1.384(4)
C14 C9 1.385(4)
C14 C15 1.492(3)
C17 C16 1.470(4)
C16 C15 1.351(4)
C18 C19 1.377(4)
C18 C23 1.383(4)
C19 C20 1.383(4)
C19 H19 0.9500
C15 C5 1.453(3)
C4 C3 1.384(4)
C4 C5 1.393(4)
C4 H4 0.9500
C3 C8 1.406(4)
C3 C2 1.492(4)
C6 C7 1.382(4)
C6 C5 1.398(3)
C9 C10 1.383(4)
C9 H9 0.9500
C8 C7 1.371(4)
C8 H8 0.9500
C2 C1 1.500(5)
C13 C12 1.392(4)
C13 H13 0.9500
C23 C22 1.382(4)
C23 H23 0.9500
C11 C12 1.375(4)
C11 C10 1.375(5)
C11 H11 0.9500
C21 C22 1.378(4)
C21 C20 1.379(4)
C21 H21 0.9500
C7 H7 0.9500
C12 H12 0.9500
C22 H22 0.9500
C20 H20 0.9500
C1 H1A 0.9800
C1 H1B 0.9800
C1 H1C 0.9800
C10 H10 0.9500
